data_4303553
loop_
_publ_author_name
'Fabienne Gschwind'
'Olha Sereda'
'Katharina M. Fromm'

_publ_section_title
;
Multitopic Ligand Design: A Concept for Single-Source Precursors
;
_journal_name_full 'Inorganic Chemistry'
_journal_page_first 10535
_journal_page_last 10547
_journal_paper_doi 10.1021/ic9009064
_journal_volume 48
_journal_year 2009
_chemical_formula_moiety 'C20 H30 Ca I2 N2 O10'
_chemical_formula_sum 'C20 H30 Ca I2 N2 O10'
_chemical_formula_weight 752.34
_chemical_name_common
;
distorted Nicotinic acid tetraethylene glycol calcium iodide trihydrat
;
_chemical_name_systematic
; 
 ? 
;
_space_group_IT_number 14
_symmetry_cell_setting monoclinic
_symmetry_space_group_name_Hall '-P 2ybc'
_symmetry_space_group_name_H-M 'P 1 21/c 1'
_atom_sites_solution_hydrogens geom
_atom_sites_solution_primary direct
_atom_sites_solution_secondary difmap
_audit_creation_method SHELXL-97
_cell_angle_alpha 90.00
_cell_angle_beta 93.26(3)
_cell_angle_gamma 90.00
_cell_formula_units_Z 4
_cell_length_a 11.368(2)
_cell_length_b 17.383(4)
_cell_length_c 14.505(3)
_cell_measurement_reflns_used 18122
_cell_measurement_temperature 200(2)
_cell_measurement_theta_max 53.8
_cell_measurement_theta_min 3.5
_cell_volume 2861.7(10)
_computing_cell_refinement Xred
_computing_data_collection Stoe
_computing_data_reduction Xred
_computing_molecular_graphics Diamond
_computing_publication_material Word
_computing_structure_refinement 'SHELXL-97 (Sheldrick, 1997)'
_computing_structure_solution 'SHELXS-97 (Sheldrick, 1990)'
_diffrn_ambient_temperature 200(2)
_diffrn_detector_area_resol_mean 6.67
_diffrn_measured_fraction_theta_full 0.838
_diffrn_measured_fraction_theta_max 0.838
_diffrn_measurement_device_type 'STOE IPDS 2'
_diffrn_measurement_method 'omega scan'
_diffrn_radiation_monochromator graphite
_diffrn_radiation_source 'fine-focus sealed tube'
_diffrn_radiation_type MoK\a
_diffrn_radiation_wavelength 0.71073
_diffrn_reflns_av_R_equivalents 0.0839
_diffrn_reflns_av_sigmaI/netI 0.0847
_diffrn_reflns_limit_h_max 12
_diffrn_reflns_limit_h_min -12
_diffrn_reflns_limit_k_max 18
_diffrn_reflns_limit_k_min -18
_diffrn_reflns_limit_l_max 15
_diffrn_reflns_limit_l_min -11
_diffrn_reflns_number 6438
_diffrn_reflns_theta_full 22.49
_diffrn_reflns_theta_max 22.49
_diffrn_reflns_theta_min 3.46
_exptl_absorpt_coefficient_mu 2.427
_exptl_absorpt_correction_T_max 0.8559
_exptl_absorpt_correction_T_min 0.6655
_exptl_absorpt_correction_type integration
_exptl_crystal_colour yellow
_exptl_crystal_density_diffrn 1.746
_exptl_crystal_density_method 'not measured'
_exptl_crystal_description block
_exptl_crystal_F_000 1480
_exptl_crystal_size_max 0.22
_exptl_crystal_size_mid 0.14
_exptl_crystal_size_min 0.08
_refine_diff_density_max 0.836
_refine_diff_density_min -1.254
_refine_diff_density_rms 0.147
_refine_ls_extinction_method none
_refine_ls_goodness_of_fit_ref 1.158
_refine_ls_hydrogen_treatment mixed
_refine_ls_matrix_type full
_refine_ls_number_parameters 316
_refine_ls_number_reflns 3140
_refine_ls_number_restraints 0
_refine_ls_restrained_S_all 1.158
_refine_ls_R_factor_all 0.1117
_refine_ls_R_factor_gt 0.0727
_refine_ls_shift/su_max 0.000
_refine_ls_shift/su_mean 0.000
_refine_ls_structure_factor_coef Fsqd
_refine_ls_weighting_details 'calc w=1/[\s^2^(Fo^2^)+(0.0595P)^2^+15.2950P] where P=(Fo^2^+2Fc^2^)/3'
_refine_ls_weighting_scheme calc
_refine_ls_wR_factor_gt 0.1419
_refine_ls_wR_factor_ref 0.1552
_reflns_number_gt 2255
_reflns_number_total 3140
_reflns_threshold_expression >2sigma(I)
_cod_data_source_file ic9009064_si_001_4.cif
_cod_data_source_block d:\disca\disca
_cod_original_cell_volume 2861.8(10)
_cod_database_code 4303553

loop_
_symmetry_equiv_pos_as_xyz
'x, y, z'
'-x, y+1/2, -z+1/2'
'-x, -y, -z'
'x, -y-1/2, z-1/2'

loop_
_atom_site_label
_atom_site_type_symbol
_atom_site_fract_x
_atom_site_fract_y
_atom_site_fract_z
_atom_site_U_iso_or_equiv
_atom_site_adp_type
_atom_site_occupancy
_atom_site_symmetry_multiplicity
_atom_site_calc_flag
_atom_site_refinement_flags
_atom_site_disorder_assembly
_atom_site_disorder_group
I1 I -0.35159(8) 0.09049(6) 0.39768(7) 0.0395(3) Uani 1 1 d . . .
I2 I -0.01354(9) 0.22411(6) 0.12265(8) 0.0487(4) Uani 1 1 d . . .
Ca1 Ca -0.2193(2) 0.01623(17) -0.2836(2) 0.0305(7) Uani 1 1 d . . .
C4 C -0.6829(14) -0.0666(10) -0.0982(12) 0.049(5) Uani 1 1 d . . .
H4 H -0.7108 -0.1159 -0.1174 0.059 Uiso 1 1 calc R . .
C3 C -0.4296(17) -0.3404(13) -0.1023(17) 0.080(7) Uani 1 1 d . . .
H3 H -0.4443 -0.3854 -0.0676 0.096 Uiso 1 1 calc R . .
C1 C -0.3426(12) -0.2728(11) -0.2269(12) 0.047(4) Uani 1 1 d . . .
C2 C -0.3528(14) -0.3446(13) -0.1755(13) 0.064(5) Uani 1 1 d . . .
H2A H -0.3115 -0.3902 -0.1901 0.076 Uiso 1 1 calc R . .
C18 C -0.4818(19) -0.2745(12) -0.0809(16) 0.080(7) Uani 1 1 d . . .
H18 H -0.5278 -0.2735 -0.0283 0.096 Uiso 1 1 calc R . .
N22 N -0.4727(14) -0.2092(10) -0.1303(12) 0.078(5) Uani 1 1 d . . .
C5 C -0.4010(12) -0.2103(9) -0.2016(12) 0.040(4) Uani 1 1 d . . .
H5 H -0.3917 -0.1642 -0.2356 0.048 Uiso 1 1 calc R . .
C6 C -0.2668(15) -0.2756(11) -0.3041(14) 0.055(5) Uani 1 1 d . . .
C7 C -0.1590(19) -0.2034(12) -0.4101(15) 0.081(7) Uani 1 1 d . . .
H7A H -0.0810 -0.2203 -0.3839 0.097 Uiso 1 1 calc R . .
H7B H -0.1835 -0.2383 -0.4617 0.097 Uiso 1 1 calc R . .
C8 C -0.1521(16) -0.1241(10) -0.4438(14) 0.060(5) Uani 1 1 d . . .
H8A H -0.1019 -0.1231 -0.4974 0.072 Uiso 1 1 calc R . .
H8B H -0.2320 -0.1070 -0.4656 0.072 Uiso 1 1 calc R . .
C9 C 0.0184(13) -0.0591(12) -0.3720(13) 0.064(6) Uani 1 1 d . . .
H9A H 0.0385 -0.0187 -0.4166 0.077 Uiso 1 1 calc R . .
H9B H 0.0584 -0.1073 -0.3885 0.077 Uiso 1 1 calc R . .
C10 C 0.0577(13) -0.0353(12) -0.2769(13) 0.061(5) Uani 1 1 d . . .
H10A H 0.0480 -0.0785 -0.2335 0.073 Uiso 1 1 calc R . .
H10B H 0.1420 -0.0207 -0.2746 0.073 Uiso 1 1 calc R . .
C11 C 0.0155(13) 0.0543(10) -0.1608(12) 0.048(4) Uani 1 1 d . . .
H11A H 0.1016 0.0621 -0.1512 0.058 Uiso 1 1 calc R . .
H11B H -0.0088 0.0152 -0.1160 0.058 Uiso 1 1 calc R . .
C12 C -0.0461(12) 0.1271(10) -0.1454(12) 0.046(4) Uani 1 1 d . . .
H12A H -0.0318 0.1430 -0.0801 0.055 Uiso 1 1 calc R . .
H12B H -0.0144 0.1677 -0.1849 0.055 Uiso 1 1 calc R . .
C13 C -0.2272(13) 0.1902(9) -0.1485(12) 0.042(4) Uani 1 1 d . . .
H13A H -0.1839 0.2328 -0.1766 0.050 Uiso 1 1 calc R . .
H13B H -0.2255 0.1993 -0.0811 0.050 Uiso 1 1 calc R . .
C14 C -0.3524(13) 0.1909(10) -0.1866(13) 0.049(4) Uani 1 1 d . . .
H14A H -0.3800 0.2449 -0.1905 0.059 Uiso 1 1 calc R . .
H14B H -0.3553 0.1699 -0.2501 0.059 Uiso 1 1 calc R . .
C15 C -0.4541(13) 0.0749(11) -0.1573(12) 0.048(5) Uani 1 1 d . . .
C16 C -0.5514(11) 0.0400(8) -0.1096(10) 0.030(3) Uani 1 1 d . . .
C17 C -0.5900(12) -0.0328(11) -0.1409(12) 0.051(5) Uani 1 1 d . . .
H17 H -0.5535 -0.0581 -0.1898 0.061 Uiso 1 1 calc R . .
C19 C -0.7333(12) -0.0297(12) -0.0298(11) 0.047(5) Uani 1 1 d . . .
H19 H -0.7971 -0.0537 -0.0016 0.056 Uiso 1 1 calc R . .
N1 N -0.6972(11) 0.0408(8) 0.0010(9) 0.040(3) Uani 1 1 d . . .
C20 C -0.6086(12) 0.0731(10) -0.0394(11) 0.045(5) Uani 1 1 d . . .
H20 H -0.5830 0.1224 -0.0185 0.054 Uiso 1 1 calc R . .
O1 O -0.2188(11) -0.3325(8) -0.3335(10) 0.076(4) Uani 1 1 d . . .
O2 O -0.2456(10) -0.2060(7) -0.3389(9) 0.063(4) Uani 1 1 d . . .
O3 O -0.1052(9) -0.0704(6) -0.3752(8) 0.047(3) Uani 1 1 d . . .
O4 O -0.0116(8) 0.0282(6) -0.2514(7) 0.038(2) Uani 1 1 d . . .
O5 O -0.1691(7) 0.1195(5) -0.1658(7) 0.033(2) Uani 1 1 d . . .
O6 O -0.4324(8) 0.1473(6) -0.1326(8) 0.041(3) Uani 1 1 d . . .
O7 O -0.3974(8) 0.0405(5) -0.2160(7) 0.036(2) Uani 1 1 d . . .
O8 O -0.3652(8) -0.0161(7) -0.3986(7) 0.050(3) Uani 1 1 d . . .
H21 H -0.4350 -0.0337 -0.3990 0.075 Uiso 1 1 d . . .
H22 H -0.3618 0.0104 -0.4490 0.075 Uiso 1 1 d . . .
O9 O -0.2045(8) -0.0768(6) -0.1666(7) 0.042(3) Uani 1 1 d . . .
H23 H -0.1406 -0.1111 -0.1452 0.063 Uiso 1 1 d . . .
H24 H -0.1955 -0.0540 -0.1238 0.063 Uiso 1 1 d . . .
O10 O -0.2006(9) 0.1198(6) -0.3856(8) 0.055(3) Uani 1 1 d . . .
H25 H -0.2010 0.1684 -0.3507 0.083 Uiso 1 1 d . . .
H26 H -0.2697 0.1201 -0.4308 0.083 Uiso 1 1 d . . .

loop_
_atom_site_aniso_label
_atom_site_aniso_U_11
_atom_site_aniso_U_22
_atom_site_aniso_U_33
_atom_site_aniso_U_23
_atom_site_aniso_U_13
_atom_site_aniso_U_12
I1 0.0379(5) 0.0547(7) 0.0264(5) 0.0006(5) 0.0052(4) -0.0093(5)
I2 0.0583(7) 0.0502(7) 0.0384(7) 0.0074(6) 0.0089(5) 0.0215(6)
Ca1 0.0282(15) 0.0370(18) 0.0269(17) -0.0001(15) 0.0063(12) -0.0011(13)
C4 0.054(10) 0.043(11) 0.052(12) 0.009(9) 0.019(9) -0.002(8)
C3 0.073(13) 0.070(15) 0.10(2) 0.033(14) 0.018(13) 0.011(12)
C1 0.031(8) 0.068(13) 0.044(11) 0.003(10) 0.007(7) 0.002(9)
C2 0.050(11) 0.094(16) 0.046(12) 0.000(11) -0.007(9) -0.015(10)
C18 0.110(16) 0.053(13) 0.081(17) 0.020(13) 0.051(14) -0.002(13)
N22 0.088(12) 0.075(12) 0.075(13) -0.009(11) 0.039(10) -0.013(10)
C5 0.039(9) 0.029(10) 0.052(12) 0.008(8) 0.016(8) -0.004(7)
C6 0.060(11) 0.031(11) 0.076(15) -0.004(11) 0.011(10) -0.017(9)
C7 0.108(16) 0.070(15) 0.068(16) -0.014(12) 0.045(13) -0.004(12)
C8 0.070(12) 0.036(11) 0.076(15) -0.018(11) 0.019(10) 0.005(9)
C9 0.039(10) 0.106(17) 0.050(13) 0.006(11) 0.019(9) 0.022(9)
C10 0.030(9) 0.099(16) 0.054(13) 0.010(12) 0.009(8) 0.007(10)
C11 0.037(9) 0.057(11) 0.049(12) 0.009(9) -0.009(8) 0.010(8)
C12 0.044(9) 0.052(11) 0.041(11) -0.014(9) -0.003(7) 0.003(8)
C13 0.058(10) 0.026(9) 0.040(11) -0.001(8) 0.004(8) -0.002(8)
C14 0.045(10) 0.042(10) 0.059(13) 0.001(9) 0.004(8) 0.006(8)
C15 0.033(8) 0.069(14) 0.042(11) 0.013(10) 0.005(8) 0.025(9)
C16 0.029(8) 0.027(9) 0.032(10) 0.001(7) -0.009(6) 0.006(7)
C17 0.036(9) 0.080(14) 0.038(10) 0.012(10) 0.012(8) 0.016(9)
C19 0.029(8) 0.082(15) 0.031(10) 0.016(10) 0.008(7) 0.027(9)
N1 0.041(7) 0.058(10) 0.022(7) 0.006(7) 0.017(6) 0.019(7)
C20 0.037(8) 0.073(13) 0.025(9) -0.015(9) 0.007(7) 0.017(8)
O1 0.069(8) 0.065(9) 0.096(12) -0.036(8) 0.018(8) -0.005(7)
O2 0.057(7) 0.073(9) 0.062(9) -0.011(7) 0.027(6) 0.012(6)
O3 0.049(6) 0.051(7) 0.041(7) -0.008(6) 0.015(5) 0.008(5)
O4 0.040(6) 0.051(7) 0.022(6) 0.003(5) -0.008(4) 0.004(5)
O5 0.031(5) 0.037(6) 0.031(6) -0.001(5) -0.001(4) -0.009(5)
O6 0.045(6) 0.026(6) 0.052(8) -0.015(6) 0.003(5) 0.002(5)
O7 0.037(5) 0.037(6) 0.034(6) 0.002(5) 0.011(5) 0.015(5)
O8 0.039(6) 0.074(8) 0.037(7) 0.013(6) 0.001(5) -0.013(6)
O9 0.044(6) 0.046(7) 0.036(6) 0.005(5) 0.006(5) 0.015(5)
O10 0.064(7) 0.049(7) 0.051(8) 0.018(6) -0.016(6) -0.023(6)

loop_
_atom_type_symbol
_atom_type_description
_atom_type_scat_dispersion_real
_atom_type_scat_dispersion_imag
_atom_type_scat_source
C C 0.0033 0.0016 'International Tables Vol C Tables 4.2.6.8 and 6.1.1.4'
H H 0.0000 0.0000 'International Tables Vol C Tables 4.2.6.8 and 6.1.1.4'
N N 0.0061 0.0033 'International Tables Vol C Tables 4.2.6.8 and 6.1.1.4'
O O 0.0106 0.0060 'International Tables Vol C Tables 4.2.6.8 and 6.1.1.4'
Ca Ca 0.2262 0.3064 'International Tables Vol C Tables 4.2.6.8 and 6.1.1.4'
I I -0.4742 1.8119 'International Tables Vol C Tables 4.2.6.8 and 6.1.1.4'

loop_
_geom_angle_atom_site_label_1
_geom_angle_atom_site_label_2
_geom_angle_atom_site_label_3
_geom_angle
_geom_angle_site_symmetry_1
_geom_angle_site_symmetry_3
_geom_angle_publ_flag
O7 Ca1 O9 81.3(3) . . ?
O7 Ca1 O10 103.7(4) . . ?
O9 Ca1 O10 168.6(4) . . ?
O7 Ca1 O8 75.4(4) . . ?
O9 Ca1 O8 111.5(4) . . ?
O10 Ca1 O8 79.7(4) . . ?
O7 Ca1 O4 140.5(4) . . ?
O9 Ca1 O4 83.6(3) . . ?
O10 Ca1 O4 86.2(4) . . ?
O8 Ca1 O4 143.9(4) . . ?
O7 Ca1 O3 147.4(4) . . ?
O9 Ca1 O3 87.1(3) . . ?
O10 Ca1 O3 93.5(4) . . ?
O8 Ca1 O3 80.9(4) . . ?
O4 Ca1 O3 67.0(4) . . ?
O7 Ca1 O5 75.8(3) . . ?
O9 Ca1 O5 89.8(3) . . ?
O10 Ca1 O5 81.8(4) . . ?
O8 Ca1 O5 140.7(4) . . ?
O4 Ca1 O5 67.8(3) . . ?
O3 Ca1 O5 134.8(3) . . ?
O7 Ca1 C11 116.4(4) . . ?
O9 Ca1 C11 73.5(4) . . ?
O10 Ca1 C11 95.2(4) . . ?
O8 Ca1 C11 168.1(4) . . ?
O4 Ca1 C11 24.2(4) . . ?
O3 Ca1 C11 88.8(4) . . ?
O5 Ca1 C11 47.5(4) . . ?
O7 Ca1 H24 76.2 . . ?
O9 Ca1 H24 15.9 . . ?
O10 Ca1 H24 155.0 . . ?
O8 Ca1 H24 123.3 . . ?
O4 Ca1 H24 79.4 . . ?
O3 Ca1 H24 99.4 . . ?
O5 Ca1 H24 74.0 . . ?
C11 Ca1 H24 64.0 . . ?
C19 C4 C17 119.9(17) . . ?
C19 C4 H4 120.0 . . ?
C17 C4 H4 120.0 . . ?
C18 C3 C2 121(2) . . ?
C18 C3 H3 119.3 . . ?
C2 C3 H3 119.3 . . ?
C5 C1 C6 124.4(16) . . ?
C5 C1 C2 120.0(14) . . ?
C6 C1 C2 115.6(16) . . ?
C3 C2 C1 114.1(18) . . ?
C3 C2 H2A 123.0 . . ?
C1 C2 H2A 123.0 . . ?
C3 C18 N22 123.4(18) . . ?
C3 C18 H18 118.3 . . ?
N22 C18 H18 118.3 . . ?
C18 N22 C5 117.4(16) . . ?
C1 C5 N22 123.6(16) . . ?
C1 C5 H5 118.2 . . ?
N22 C5 H5 118.2 . . ?
O1 C6 O2 120.6(16) . . ?
O1 C6 C1 126.5(17) . . ?
O2 C6 C1 112.8(16) . . ?
C8 C7 O2 108.3(15) . . ?
C8 C7 H7A 110.0 . . ?
O2 C7 H7A 110.0 . . ?
C8 C7 H7B 110.0 . . ?
O2 C7 H7B 110.0 . . ?
H7A C7 H7B 108.4 . . ?
O3 C8 C7 113.7(18) . . ?
O3 C8 H8A 108.8 . . ?
C7 C8 H8A 108.8 . . ?
O3 C8 H8B 108.8 . . ?
C7 C8 H8B 108.8 . . ?
H8A C8 H8B 107.7 . . ?
O3 C9 C10 108.3(12) . . ?
O3 C9 H9A 110.0 . . ?
C10 C9 H9A 110.0 . . ?
O3 C9 H9B 110.0 . . ?
C10 C9 H9B 110.0 . . ?
H9A C9 H9B 108.4 . . ?
O4 C10 C9 108.5(14) . . ?
O4 C10 H10A 110.0 . . ?
C9 C10 H10A 110.0 . . ?
O4 C10 H10B 110.0 . . ?
C9 C10 H10B 110.0 . . ?
H10A C10 H10B 108.4 . . ?
O4 C11 C12 109.8(13) . . ?
O4 C11 Ca1 44.0(6) . . ?
C12 C11 Ca1 82.7(8) . . ?
O4 C11 H11A 109.7 . . ?
C12 C11 H11A 109.7 . . ?
Ca1 C11 H11A 153.5 . . ?
O4 C11 H11B 109.7 . . ?
C12 C11 H11B 109.7 . . ?
Ca1 C11 H11B 88.2 . . ?
H11A C11 H11B 108.2 . . ?
O5 C12 C11 111.1(13) . . ?
O5 C12 H12A 109.4 . . ?
C11 C12 H12A 109.4 . . ?
O5 C12 H12B 109.4 . . ?
C11 C12 H12B 109.4 . . ?
H12A C12 H12B 108.0 . . ?
O5 C13 C14 112.5(13) . . ?
O5 C13 H13A 109.1 . . ?
C14 C13 H13A 109.1 . . ?
O5 C13 H13B 109.1 . . ?
C14 C13 H13B 109.1 . . ?
H13A C13 H13B 107.8 . . ?
O6 C14 C13 114.2(15) . . ?
O6 C14 H14A 108.7 . . ?
C13 C14 H14A 108.7 . . ?
O6 C14 H14B 108.7 . . ?
C13 C14 H14B 108.7 . . ?
H14A C14 H14B 107.6 . . ?
O7 C15 O6 122.9(14) . . ?
O7 C15 C16 123.7(16) . . ?
O6 C15 C16 113.4(13) . . ?
C20 C16 C17 117.8(14) . . ?
C20 C16 C15 125.5(15) . . ?
C17 C16 C15 116.7(14) . . ?
C4 C17 C16 117.9(15) . . ?
C4 C17 H17 121.0 . . ?
C16 C17 H17 121.0 . . ?
C4 C19 N1 122.8(15) . . ?
C4 C19 H19 118.6 . . ?
N1 C19 H19 118.6 . . ?
C20 N1 C19 117.4(12) . . ?
N1 C20 C16 124.1(16) . . ?
N1 C20 H20 118.0 . . ?
C16 C20 H20 118.0 . . ?
C6 O2 C7 115.8(14) . . ?
C9 O3 C8 116.0(12) . . ?
C9 O3 Ca1 117.1(10) . . ?
C8 O3 Ca1 126.1(9) . . ?
C11 O4 C10 113.5(11) . . ?
C11 O4 Ca1 111.8(8) . . ?
C10 O4 Ca1 116.0(9) . . ?
C12 O5 C13 110.1(11) . . ?
C12 O5 Ca1 112.9(8) . . ?
C13 O5 Ca1 130.1(8) . . ?
C15 O6 C14 117.6(12) . . ?
C15 O7 Ca1 149.9(11) . . ?
Ca1 O8 H21 135.3 . . ?
Ca1 O8 H22 114.0 . . ?
H21 O8 H22 105.8 . . ?
Ca1 O9 H23 132.3 . . ?
Ca1 O9 H24 103.9 . . ?
H23 O9 H24 89.7 . . ?
Ca1 O10 H25 109.3 . . ?
Ca1 O10 H26 108.9 . . ?
H25 O10 H26 107.8 . . ?

loop_
_geom_bond_atom_site_label_1
_geom_bond_atom_site_label_2
_geom_bond_distance
_geom_bond_site_symmetry_2
_geom_bond_publ_flag
Ca1 O7 2.338(9) . ?
Ca1 O9 2.343(10) . ?
Ca1 O10 2.347(11) . ?
Ca1 O8 2.352(11) . ?
Ca1 O4 2.390(10) . ?
Ca1 O3 2.431(10) . ?
Ca1 O5 2.522(10) . ?
Ca1 C11 3.193(16) . ?
Ca1 H24 2.6205 . ?
C4 C19 1.34(2) . ?
C4 C17 1.38(2) . ?
C4 H4 0.9500 . ?
C3 C18 1.34(3) . ?
C3 C2 1.41(3) . ?
C3 H3 0.9500 . ?
C1 C5 1.33(2) . ?
C1 C6 1.45(2) . ?
C1 C2 1.46(2) . ?
C2 H2A 0.9500 . ?
C18 N22 1.35(2) . ?
C18 H18 0.9500 . ?
N22 C5 1.35(2) . ?
C5 H5 0.9500 . ?
C6 O1 1.219(19) . ?
C6 O2 1.34(2) . ?
C7 C8 1.47(3) . ?
C7 O2 1.468(19) . ?
C7 H7A 0.9900 . ?
C7 H7B 0.9900 . ?
C8 O3 1.44(2) . ?
C8 H8A 0.9900 . ?
C8 H8B 0.9900 . ?
C9 O3 1.417(18) . ?
C9 C10 1.48(2) . ?
C9 H9A 0.9900 . ?
C9 H9B 0.9900 . ?
C10 O4 1.417(19) . ?
C10 H10A 0.9900 . ?
C10 H10B 0.9900 . ?
C11 O4 1.408(19) . ?
C11 C12 1.47(2) . ?
C11 H11A 0.9900 . ?
C11 H11B 0.9900 . ?
C12 O5 1.419(17) . ?
C12 H12A 0.9900 . ?
C12 H12B 0.9900 . ?
C13 O5 1.425(16) . ?
C13 C14 1.50(2) . ?
C13 H13A 0.9900 . ?
C13 H13B 0.9900 . ?
C14 O6 1.448(18) . ?
C14 H14A 0.9900 . ?
C14 H14B 0.9900 . ?
C15 O7 1.250(18) . ?
C15 O6 1.33(2) . ?
C15 C16 1.47(2) . ?
C16 C20 1.37(2) . ?
C16 C17 1.41(2) . ?
C17 H17 0.9500 . ?
C19 N1 1.36(2) . ?
C19 H19 0.9500 . ?
N1 C20 1.320(18) . ?
C20 H20 0.9500 . ?
O8 H21 0.8502 . ?
O8 H22 0.8669 . ?
O9 H23 0.9766 . ?
O9 H24 0.7391 . ?
O10 H25 0.9859 . ?
O10 H26 0.9942 . ?

loop_
_geom_hbond_atom_site_label_D
_geom_hbond_atom_site_label_H
_geom_hbond_atom_site_label_A
_geom_hbond_distance_DH
_geom_hbond_distance_HA
_geom_hbond_distance_DA
_geom_hbond_angle_DHA
_geom_hbond_site_symmetry_A
O8 H21 I1 0.85 2.62 3.470(9) 178.7 3_455
O8 H22 I1 0.87 2.63 3.499(10) 179.8 1_554
O9 H23 I2 0.98 2.64 3.595(9) 165.9 3
O9 H24 N1 0.74 2.23 2.778(15) 132.2 3_455
O10 H25 I2 0.99 2.88 3.446(10) 117.6 4_565
O10 H26 I1 0.99 2.66 3.531(11) 146.9 1_554

loop_
_geom_torsion_atom_site_label_1
_geom_torsion_atom_site_label_2
_geom_torsion_atom_site_label_3
_geom_torsion_atom_site_label_4
_geom_torsion
_geom_torsion_site_symmetry_1
_geom_torsion_site_symmetry_2
_geom_torsion_site_symmetry_3
_geom_torsion_site_symmetry_4
_geom_torsion_publ_flag
C18 C3 C2 C1 -3(3) . . . . ?
C5 C1 C2 C3 2(3) . . . . ?
C6 C1 C2 C3 -178.5(18) . . . . ?
C2 C3 C18 N22 5(4) . . . . ?
C3 C18 N22 C5 -4(4) . . . . ?
C6 C1 C5 N22 179.0(18) . . . . ?
C2 C1 C5 N22 -1(3) . . . . ?
C18 N22 C5 C1 2(3) . . . . ?
C5 C1 C6 O1 -174.3(18) . . . . ?
C2 C1 C6 O1 6(3) . . . . ?
C5 C1 C6 O2 10(3) . . . . ?
C2 C1 C6 O2 -169.8(15) . . . . ?
O2 C7 C8 O3 66(2) . . . . ?
O3 C9 C10 O4 -52.6(19) . . . . ?
O7 Ca1 C11 O4 -176.6(9) . . . . ?
O9 Ca1 C11 O4 112.2(10) . . . . ?
O10 Ca1 C11 O4 -68.5(10) . . . . ?
O8 Ca1 C11 O4 -4(3) . . . . ?
O3 Ca1 C11 O4 24.9(9) . . . . ?
O5 Ca1 C11 O4 -142.4(12) . . . . ?
O7 Ca1 C11 C12 -48.0(10) . . . . ?
O9 Ca1 C11 C12 -119.1(10) . . . . ?
O10 Ca1 C11 C12 60.2(10) . . . . ?
O8 Ca1 C11 C12 124(2) . . . . ?
O4 Ca1 C11 C12 128.7(15) . . . . ?
O3 Ca1 C11 C12 153.5(10) . . . . ?
O5 Ca1 C11 C12 -13.7(8) . . . . ?
O4 C11 C12 O5 54.6(17) . . . . ?
Ca1 C11 C12 O5 19.4(11) . . . . ?
O5 C13 C14 O6 76.1(17) . . . . ?
O7 C15 C16 C20 173.9(15) . . . . ?
O6 C15 C16 C20 -7(2) . . . . ?
O7 C15 C16 C17 -8(2) . . . . ?
O6 C15 C16 C17 171.8(13) . . . . ?
C19 C4 C17 C16 0(2) . . . . ?
C20 C16 C17 C4 0(2) . . . . ?
C15 C16 C17 C4 -179.0(14) . . . . ?
C17 C4 C19 N1 0(3) . . . . ?
C4 C19 N1 C20 0(2) . . . . ?
C19 N1 C20 C16 0(2) . . . . ?
C17 C16 C20 N1 0(2) . . . . ?
C15 C16 C20 N1 178.8(14) . . . . ?
O1 C6 O2 C7 -2(3) . . . . ?
C1 C6 O2 C7 173.4(17) . . . . ?
C8 C7 O2 C6 176.8(17) . . . . ?
C10 C9 O3 C8 -153.3(16) . . . . ?
C10 C9 O3 Ca1 36.3(18) . . . . ?
C7 C8 O3 C9 91.1(18) . . . . ?
C7 C8 O3 Ca1 -99.6(16) . . . . ?
O7 Ca1 O3 C9 -163.1(10) . . . . ?
O9 Ca1 O3 C9 -94.2(11) . . . . ?
O10 Ca1 O3 C9 74.4(11) . . . . ?
O8 Ca1 O3 C9 153.4(11) . . . . ?
O4 Ca1 O3 C9 -9.9(10) . . . . ?
O5 Ca1 O3 C9 -7.4(13) . . . . ?
C11 Ca1 O3 C9 -20.7(11) . . . . ?
O7 Ca1 O3 C8 27.6(16) . . . . ?
O9 Ca1 O3 C8 96.5(13) . . . . ?
O10 Ca1 O3 C8 -94.8(13) . . . . ?
O8 Ca1 O3 C8 -15.8(12) . . . . ?
O4 Ca1 O3 C8 -179.2(13) . . . . ?
O5 Ca1 O3 C8 -176.7(11) . . . . ?
C11 Ca1 O3 C8 170.0(13) . . . . ?
C12 C11 O4 C10 171.0(13) . . . . ?
Ca1 C11 O4 C10 -133.6(13) . . . . ?
C12 C11 O4 Ca1 -55.4(14) . . . . ?
C9 C10 O4 C11 178.1(14) . . . . ?
C9 C10 O4 Ca1 46.5(15) . . . . ?
O7 Ca1 O4 C11 4.8(12) . . . . ?
O9 Ca1 O4 C11 -63.3(10) . . . . ?
O10 Ca1 O4 C11 111.8(10) . . . . ?
O8 Ca1 O4 C11 178.4(10) . . . . ?
O3 Ca1 O4 C11 -152.8(10) . . . . ?
O5 Ca1 O4 C11 29.1(9) . . . . ?
O7 Ca1 O4 C10 137.1(10) . . . . ?
O9 Ca1 O4 C10 69.1(10) . . . . ?
O10 Ca1 O4 C10 -115.9(10) . . . . ?
O8 Ca1 O4 C10 -49.2(12) . . . . ?
O3 Ca1 O4 C10 -20.4(10) . . . . ?
O5 Ca1 O4 C10 161.5(10) . . . . ?
C11 Ca1 O4 C10 132.4(15) . . . . ?
C11 C12 O5 C13 178.9(13) . . . . ?
C11 C12 O5 Ca1 -26.9(16) . . . . ?
C14 C13 O5 C12 168.3(14) . . . . ?
C14 C13 O5 Ca1 19.9(18) . . . . ?
O7 Ca1 O5 C12 164.0(10) . . . . ?
O9 Ca1 O5 C12 82.9(10) . . . . ?
O10 Ca1 O5 C12 -89.5(10) . . . . ?
O8 Ca1 O5 C12 -152.1(9) . . . . ?
O4 Ca1 O5 C12 -0.4(9) . . . . ?
O3 Ca1 O5 C12 -2.9(11) . . . . ?
C11 Ca1 O5 C12 15.3(9) . . . . ?
O7 Ca1 O5 C13 -48.4(10) . . . . ?
O9 Ca1 O5 C13 -129.5(10) . . . . ?
O10 Ca1 O5 C13 58.1(10) . . . . ?
O8 Ca1 O5 C13 -4.4(13) . . . . ?
O4 Ca1 O5 C13 147.3(11) . . . . ?
O3 Ca1 O5 C13 144.8(10) . . . . ?
C11 Ca1 O5 C13 163.0(12) . . . . ?
O7 C15 O6 C14 10(2) . . . . ?
C16 C15 O6 C14 -169.7(13) . . . . ?
C13 C14 O6 C15 -94.3(17) . . . . ?
O6 C15 O7 Ca1 37(3) . . . . ?
C16 C15 O7 Ca1 -143.7(15) . . . . ?
O9 Ca1 O7 C15 88(2) . . . . ?
O10 Ca1 O7 C15 -81(2) . . . . ?
O8 Ca1 O7 C15 -157(2) . . . . ?
O4 Ca1 O7 C15 20(2) . . . . ?
O3 Ca1 O7 C15 158.9(19) . . . . ?
O5 Ca1 O7 C15 -4(2) . . . . ?
C11 Ca1 O7 C15 22(2) . . . . ?
